data_1553307
loop_
_publ_author_name
'Almaliti, Jehad'
'Malloy, Karla L.'
'Glukhov, Evgenia'
'Spadafora, Carmenza'
'Guti\'errez, Marcelino'
'Gerwick, William H.'

_publ_section_title
;
 Dudawalamides A-D, Antiparasitic Cyclic Depsipeptides from the Marine
 Cyanobacterium Moorea producens.
;
_journal_issue 6
_journal_name_full 'Journal of natural products'
_journal_page_first 1827
_journal_page_last 1836
_journal_paper_doi 10.1021/acs.jnatprod.7b00034
_journal_volume 80
_journal_year 2017
_chemical_absolute_configuration ad
_chemical_formula_moiety 'C42 H69 N5 O10, 0.25(H2 O), 0.75(C3 H6 O)'
_chemical_formula_sum 'C44.25 H74 N5 O11'
_chemical_formula_weight 852.08
_space_group_crystal_system monoclinic
_space_group_IT_number 4
_space_group_name_Hall 'P 2yb'
_space_group_name_H-M_alt 'P 1 21 1'
_atom_sites_solution_hydrogens mixed
_atom_sites_solution_primary dual
_atom_sites_solution_secondary difmap
_audit_creation_date 2017-05-08
_audit_creation_method
;
Olex2 1.2-beta
(compiled 2017.03.28 svn.r3405 for OlexSys, GUI svn.r5335)
;
_cell_angle_alpha 90
_cell_angle_beta 92.794(2)
_cell_angle_gamma 90
_cell_formula_units_Z 2
_cell_length_a 14.6436(5)
_cell_length_b 10.5780(4)
_cell_length_c 15.5742(7)
_cell_measurement_reflns_used 9347
_cell_measurement_temperature 100
_cell_measurement_theta_max 70.052
_cell_measurement_theta_min 5.689
_cell_volume 2409.58(16)
_computing_cell_refinement 'SAINT V8.38A (Bruker, 2017)'
_computing_data_collection 'APEX3 v2016.9-0 (Bruker, 2016)'
_computing_data_reduction 'SAINT V8.38A (Bruker, 2017)'
_computing_molecular_graphics 'Olex2 (Dolomanov et al., 2009)'
_computing_publication_material 'Olex2 (Dolomanov et al., 2009)'
_computing_structure_refinement 'ShelXL (Sheldrick, 2015)'
_computing_structure_solution 'ShelXT (Sheldrick, 2015)'
_diffrn_ambient_temperature 100.0
_diffrn_detector 'Bruker APEX-II CCD'
_diffrn_detector_area_resol_mean 7.9
_diffrn_detector_type 'CCD Area Detector'
_diffrn_measured_fraction_theta_full 0.997
_diffrn_measured_fraction_theta_max 0.981
_diffrn_measurement_device 'Kappa Four-Circle Diffractometer'
_diffrn_measurement_device_type 'Bruker X8 APEX II'
_diffrn_measurement_method '\w and \f scans'
_diffrn_radiation_monochromator 'Double Bounce Multilayer Mirrors'
_diffrn_radiation_probe x-ray
_diffrn_radiation_type CuK\a
_diffrn_radiation_wavelength 1.54178
_diffrn_radiation_xray_symbol K-L~3~
_diffrn_reflns_av_R_equivalents 0.0395
_diffrn_reflns_av_unetI/netI 0.0333
_diffrn_reflns_Laue_measured_fraction_full 0.997
_diffrn_reflns_Laue_measured_fraction_max 0.981
_diffrn_reflns_limit_h_max 17
_diffrn_reflns_limit_h_min -17
_diffrn_reflns_limit_k_max 11
_diffrn_reflns_limit_k_min -12
_diffrn_reflns_limit_l_max 18
_diffrn_reflns_limit_l_min -18
_diffrn_reflns_number 42468
_diffrn_reflns_point_group_measured_fraction_full 0.979
_diffrn_reflns_point_group_measured_fraction_max 0.957
_diffrn_reflns_theta_full 68.000
_diffrn_reflns_theta_max 70.564
_diffrn_reflns_theta_min 3.021
_diffrn_source 'Micro Focus Rotating Anode'
_diffrn_source_type 'Bruker Microstar FR-592'
_diffrn_standards_number 0
_exptl_absorpt_coefficient_mu 0.684
_exptl_absorpt_correction_T_max 0.2240
_exptl_absorpt_correction_T_min 0.1186
_exptl_absorpt_correction_type multi-scan
_exptl_absorpt_process_details
'SADABS-2016/2 (Bruker,2016/2) was used for absorption correction. wR2(int) was 0.0908 before and 0.0645 after correction. The Ratio of minimum to maximum transmission is 0.5295. The \l/2 correction factor is Not present.'
_exptl_crystal_colour Colorless
_exptl_crystal_colour_primary Colorless
_exptl_crystal_density_diffrn 1.174
_exptl_crystal_description Plate
_exptl_crystal_F_000 925
_exptl_crystal_size_max 0.33
_exptl_crystal_size_mid 0.3
_exptl_crystal_size_min 0.08
_refine_diff_density_max 0.441
_refine_diff_density_min -0.280
_refine_diff_density_rms 0.060
_refine_ls_abs_structure_details
;
 Flack x determined using 3710 quotients [(I+)-(I-)]/[(I+)+(I-)]
 (Parsons, Flack and Wagner, Acta Cryst. B69 (2013) 249-259).
;
_refine_ls_abs_structure_Flack 0.02(5)
_refine_ls_extinction_method none
_refine_ls_goodness_of_fit_ref 1.059
_refine_ls_hydrogen_treatment constr
_refine_ls_matrix_type full
_refine_ls_number_parameters 572
_refine_ls_number_reflns 8830
_refine_ls_number_restraints 1
_refine_ls_restrained_S_all 1.059
_refine_ls_R_factor_all 0.0693
_refine_ls_R_factor_gt 0.0685
_refine_ls_shift/su_max 0.001
_refine_ls_shift/su_mean 0.000
_refine_ls_structure_factor_coef Fsqd
_refine_ls_weighting_details 'w=1/[\s^2^(Fo^2^)+(0.0962P)^2^+2.8752P] where P=(Fo^2^+2Fc^2^)/3'
_refine_ls_weighting_scheme calc
_refine_ls_wR_factor_gt 0.1919
_refine_ls_wR_factor_ref 0.1926
_reflns_Friedel_coverage 0.846
_reflns_Friedel_fraction_full 0.959
_reflns_Friedel_fraction_max 0.931
_reflns_number_gt 8662
_reflns_number_total 8830
_reflns_threshold_expression 'I > 2\s(I)'
_cod_data_source_file np7b00034_si_002.cif
_cod_data_source_block Gerw15
_cod_depositor_comments
;
The following automatic conversions were performed:

data item '_diffrn_radiation_probe' value 'X-ray' was changed to
'x-ray' in accordance with the
/home/saulius/struct/COD-crude-data/automatic-downloads/DataCite-retrospective/ACS/depositions/lib/dictionaries/cif_core.dic
dictionary named 'cif_core.dic' version 2.4.2 last updated on
2011-04-26.

Automatic conversion script
Id: cif_fix_values 6909 2019-04-08 15:41:33Z antanas 
;
_cod_database_code 1553307
_shelx_shelxl_version_number 2016/6
_shelx_space_group_comment
;
The symmetry employed for this shelxl refinement is uniquely defined
by the following loop, which should always be used as a source of
symmetry information in preference to the above space-group names.
They are only intended as comments.
;
_olex2_refinement_description
;
1. Fixed Uiso
 At 1.2 times of:
  All C(H) groups, All C(H,H) groups, All N(H) groups
 At 1.5 times of:
  All C(H,H,H) groups, All O(H) groups, All O(H,H) groups
2. Uiso/Uaniso restraints and constraints
Uanis(O1SC) = Uanis(O1S) = Uanis(O1SB)
3. Others
 Fixed Sof: O1SB(0.125) H1SD(0.125) H1SE(0.125) O1S(0.75) C1S(0.75) H1SA(0.75)
 H1SB(0.75) H1SC(0.75) C2S(0.75) C3S(0.75) H3SA(0.75) H3SB(0.75) H3SC(0.75)
 O1SC(0.125) H1SF(0.125) H1SG(0.125)
 Fixed X: H1SD(0.407749) H1SE(0.45326) H1SF(0.54365) H1SG(0.48136)
 Fixed Y: H1SD(0.57562) H1SE(0.48895) H1SF(0.44325) H1SG(0.46142)
 Fixed Z: H1SD(0.01537) H1SE(-0.037571) H1SF(-0.148879) H1SG(-0.08288)
4.a Ternary CH refined with riding coordinates:
 C2(H2), C3(H3A), C6(H6), C7(H7), C12(H12), C17(H17), C18(H18), C23(H23),
 C24(H24), C29(H29), C30(H30), C37(H37)
4.b Secondary CH2 refined with riding coordinates:
 C13(H13A,H13B), C14(H14A,H14B), C15(H15A,H15B), C20(H20A,H20B), C38(H38A,
 H38B), C39(H39A,H39B), C40(H40A,H40B)
4.c Aromatic/amide H refined with riding coordinates:
 N1(H1), N5(H5)
4.d Idealised Me refined as rotating group:
 C4(H4A,H4B,H4C), C8(H8A,H8B,H8C), C9(H9A,H9B,H9C), C10(H10A,H10B,H10C),
 C19(H19A,H19B,H19C), C21(H21A,H21B,H21C), C25(H25A,H25B,H25C), C26(H26A,H26B,
 H26C), C27(H27A,H27B,H27C), C31(H31A,H31B,H31C), C32(H32A,H32B,H32C), C35(H35A,
 H35B,H35C), C36(H36A,H36B,H36C), C1S(H1SA,H1SB,H1SC), C3S(H3SA,H3SB,H3SC)
4.e Idealised tetrahedral OH refined as rotating group:
 O3(H3)
4.f :
 C42(H42)
;
_olex2_submission_special_instructions 'No special instructions were received'

loop_
_space_group_symop_operation_xyz
'x, y, z'
'-x, y+1/2, -z'

loop_
_atom_site_label
_atom_site_type_symbol
_atom_site_fract_x
_atom_site_fract_y
_atom_site_fract_z
_atom_site_U_iso_or_equiv
_atom_site_adp_type
_atom_site_occupancy
_atom_site_site_symmetry_order
_atom_site_calc_flag
_atom_site_refinement_flags_posn
_atom_site_refinement_flags_occupancy
_atom_site_disorder_assembly
_atom_site_disorder_group
O1 O 0.1142(3) 0.6751(3) 0.4919(2) 0.0363(8) Uani 1 1 d . . . .
O2 O 0.2232(3) 0.5250(4) 0.4918(3) 0.0437(9) Uani 1 1 d . . . .
O3 O 0.1843(2) 0.6710(4) 0.2993(2) 0.0353(8) Uani 1 1 d . . . .
H3 H 0.231708 0.636333 0.282095 0.053 Uiso 1 1 calc GR . . .
O4 O 0.4217(3) 0.8458(4) 0.4992(3) 0.0557(12) Uani 1 1 d . . . .
O5 O 0.5345(3) 0.6426(5) 0.2142(3) 0.0585(12) Uani 1 1 d . . . .
O6 O 0.3363(2) 0.5245(4) 0.2894(2) 0.0404(9) Uani 1 1 d . . . .
O7 O 0.2139(2) 0.4476(3) 0.1609(2) 0.0334(8) Uani 1 1 d . . . .
O8 O 0.2843(2) 0.6017(4) 0.0906(3) 0.0457(10) Uani 1 1 d . . . .
O9 O 0.0203(2) 0.8262(3) 0.2156(2) 0.0333(7) Uani 1 1 d . . . .
O10 O 0.0220(3) 0.4465(3) 0.3673(2) 0.0372(8) Uani 1 1 d . . . .
O1SB O 0.451(2) 0.571(4) -0.022(3) 0.0610(16) Uani 0.125 1 d . P A 2
H1SD H 0.407749 0.575620 0.015370 0.091 Uiso 0.125 1 d R P B 2
H1SE H 0.453260 0.488950 -0.037571 0.091 Uiso 0.125 1 d R P C 2
N1 N 0.3448(3) 0.6860(4) 0.4300(3) 0.0355(9) Uani 1 1 d . . . .
H1 H 0.350693 0.613846 0.402797 0.043 Uiso 1 1 calc R . . .
N2 N 0.5313(3) 0.6945(5) 0.3538(3) 0.0451(11) Uani 1 1 d . . . .
N3 N 0.4507(3) 0.4094(5) 0.2422(3) 0.0421(11) Uani 1 1 d . . . .
N4 N 0.0911(3) 0.7113(4) 0.1160(3) 0.0296(9) Uani 1 1 d . . . .
N5 N -0.0269(3) 0.6316(4) 0.3097(3) 0.0340(9) Uani 1 1 d . . . .
H5 H -0.053374 0.704363 0.320030 0.041 Uiso 1 1 calc R . . .
C1 C 0.1964(4) 0.6310(5) 0.4766(3) 0.0358(11) Uani 1 1 d . . . .
C2 C 0.2539(4) 0.7343(5) 0.4387(3) 0.0348(11) Uani 1 1 d . . . .
H2 H 0.256739 0.808021 0.478888 0.042 Uiso 1 1 calc R . . .
C3 C 0.2093(3) 0.7773(5) 0.3511(3) 0.0330(11) Uani 1 1 d . . . .
H3A H 0.151618 0.823077 0.363497 0.040 Uiso 1 1 calc R . . .
C4 C 0.2693(4) 0.8691(6) 0.3050(4) 0.0446(14) Uani 1 1 d . . . .
H4A H 0.323320 0.824632 0.285657 0.067 Uiso 1 1 calc GR . . .
H4B H 0.288646 0.937503 0.344244 0.067 Uiso 1 1 calc GR . . .
H4C H 0.234855 0.904668 0.255121 0.067 Uiso 1 1 calc GR . . .
C5 C 0.4215(4) 0.7440(5) 0.4609(4) 0.0416(13) Uani 1 1 d . . . .
C6 C 0.5093(4) 0.6715(6) 0.4424(4) 0.0430(13) Uani 1 1 d . . . .
H6 H 0.495671 0.579341 0.447860 0.052 Uiso 1 1 calc R . . .
C7 C 0.5872(4) 0.7034(6) 0.5092(5) 0.0529(17) Uani 1 1 d . . . .
H7 H 0.593166 0.797346 0.513448 0.063 Uiso 1 1 calc R . . .
C8 C 0.5620(5) 0.6523(7) 0.5954(5) 0.0589(18) Uani 1 1 d . . . .
H8A H 0.504669 0.691177 0.611916 0.088 Uiso 1 1 calc GR . . .
H8B H 0.610674 0.672077 0.638674 0.088 Uiso 1 1 calc GR . . .
H8C H 0.554116 0.560403 0.591535 0.088 Uiso 1 1 calc GR . . .
C9 C 0.6769(4) 0.6493(7) 0.4812(5) 0.0622(19) Uani 1 1 d . . . .
H9A H 0.670812 0.557709 0.473528 0.093 Uiso 1 1 calc GR . . .
H9B H 0.725264 0.667122 0.525228 0.093 Uiso 1 1 calc GR . . .
H9C H 0.692554 0.688215 0.426725 0.093 Uiso 1 1 calc GR . . .
C10 C 0.5506(5) 0.8254(6) 0.3305(5) 0.0565(16) Uani 1 1 d . . . .
H10A H 0.494106 0.866207 0.308470 0.085 Uiso 1 1 calc GR . . .
H10B H 0.595672 0.826602 0.285975 0.085 Uiso 1 1 calc GR . . .
H10C H 0.574988 0.871090 0.381299 0.085 Uiso 1 1 calc GR . . .
C11 C 0.5245(4) 0.6099(6) 0.2887(4) 0.0459(14) Uani 1 1 d . . . .
C12 C 0.5164(4) 0.4675(6) 0.3060(5) 0.0477(15) Uani 1 1 d . . . .
H12 H 0.497911 0.451354 0.365930 0.057 Uiso 1 1 calc R . . .
C13 C 0.6066(4) 0.3990(7) 0.2885(5) 0.0583(18) Uani 1 1 d . . . .
H13A H 0.659471 0.456018 0.299239 0.070 Uiso 1 1 calc R . . .
H13B H 0.614575 0.323623 0.325842 0.070 Uiso 1 1 calc R . . .
C14 C 0.5979(4) 0.3609(8) 0.1951(6) 0.064(2) Uani 1 1 d . . . .
H14A H 0.638578 0.288795 0.183312 0.076 Uiso 1 1 calc R . . .
H14B H 0.612715 0.432380 0.157143 0.076 Uiso 1 1 calc R . . .
C15 C 0.4968(4) 0.3231(7) 0.1826(5) 0.0584(17) Uani 1 1 d . . . .
H15A H 0.474016 0.336526 0.122398 0.070 Uiso 1 1 calc R . . .
H15B H 0.487534 0.233507 0.198305 0.070 Uiso 1 1 calc R . . .
C16 C 0.3637(3) 0.4458(5) 0.2392(4) 0.0361(11) Uani 1 1 d . . . .
C17 C 0.2973(4) 0.3769(5) 0.1758(4) 0.0374(12) Uani 1 1 d . . . .
H17 H 0.327016 0.361999 0.120205 0.045 Uiso 1 1 calc R . . .
C18 C 0.2656(4) 0.2497(5) 0.2136(4) 0.0420(13) Uani 1 1 d . . . .
H18 H 0.321555 0.198213 0.228034 0.050 Uiso 1 1 calc R . . .
C19 C 0.2154(4) 0.2658(6) 0.2947(4) 0.0477(14) Uani 1 1 d . . . .
H19A H 0.253204 0.314509 0.336454 0.072 Uiso 1 1 calc GR . . .
H19B H 0.202253 0.182545 0.318774 0.072 Uiso 1 1 calc GR . . .
H19C H 0.157863 0.310857 0.281730 0.072 Uiso 1 1 calc GR . . .
C20 C 0.2070(4) 0.1761(6) 0.1463(4) 0.0499(15) Uani 1 1 d . . . .
H20A H 0.181455 0.100953 0.174406 0.060 Uiso 1 1 calc R . . .
H20B H 0.155038 0.230178 0.126396 0.060 Uiso 1 1 calc R . . .
C21 C 0.2564(5) 0.1327(7) 0.0687(5) 0.0632(19) Uani 1 1 d . . . .
H21A H 0.213685 0.087330 0.029308 0.095 Uiso 1 1 calc GR . . .
H21B H 0.306750 0.076308 0.087088 0.095 Uiso 1 1 calc GR . . .
H21C H 0.280909 0.206270 0.039233 0.095 Uiso 1 1 calc GR . . .
C22 C 0.2156(3) 0.5516(5) 0.1109(3) 0.0329(11) Uani 1 1 d . . . .
C23 C 0.1185(3) 0.5894(5) 0.0799(3) 0.0300(10) Uani 1 1 d . . . .
H23 H 0.075982 0.523650 0.100920 0.036 Uiso 1 1 calc R . . .
C24 C 0.1131(3) 0.5837(5) -0.0190(3) 0.0342(11) Uani 1 1 d . . . .
H24 H 0.161260 0.640430 -0.041196 0.041 Uiso 1 1 calc R . . .
C25 C 0.1323(4) 0.4492(6) -0.0474(4) 0.0447(13) Uani 1 1 d . . . .
H25A H 0.087230 0.391897 -0.023844 0.067 Uiso 1 1 calc GR . . .
H25B H 0.193816 0.424358 -0.026242 0.067 Uiso 1 1 calc GR . . .
H25C H 0.128151 0.444613 -0.110285 0.067 Uiso 1 1 calc GR . . .
C26 C 0.0200(4) 0.6278(6) -0.0559(3) 0.0387(12) Uani 1 1 d . . . .
H26A H -0.028346 0.578067 -0.030567 0.058 Uiso 1 1 calc GR . . .
H26B H 0.016805 0.616253 -0.118431 0.058 Uiso 1 1 calc GR . . .
H26C H 0.011627 0.717446 -0.042438 0.058 Uiso 1 1 calc GR . . .
C27 C 0.1368(3) 0.8247(5) 0.0841(3) 0.0335(10) Uani 1 1 d . . . .
H27A H 0.114705 0.899576 0.113788 0.050 Uiso 1 1 calc GR . . .
H27B H 0.122976 0.833288 0.022127 0.050 Uiso 1 1 calc GR . . .
H27C H 0.202987 0.816777 0.094980 0.050 Uiso 1 1 calc GR . . .
C28 C 0.0381(3) 0.7221(5) 0.1848(3) 0.0298(10) Uani 1 1 d . . . .
C29 C -0.0042(3) 0.6038(5) 0.2225(3) 0.0316(10) Uani 1 1 d . . . .
H29 H 0.042224 0.534335 0.223630 0.038 Uiso 1 1 calc R . . .
C30 C -0.0907(4) 0.5594(5) 0.1681(4) 0.0378(11) Uani 1 1 d . . . .
H30 H -0.075217 0.560783 0.106307 0.045 Uiso 1 1 calc R . . .
C31 C -0.1161(5) 0.4247(5) 0.1903(4) 0.0469(14) Uani 1 1 d . . . .
H31A H -0.064205 0.368723 0.180935 0.070 Uiso 1 1 calc GR . . .
H31B H -0.168804 0.398007 0.153479 0.070 Uiso 1 1 calc GR . . .
H31C H -0.131751 0.420412 0.250656 0.070 Uiso 1 1 calc GR . . .
C32 C -0.1714(4) 0.6488(6) 0.1782(4) 0.0475(14) Uani 1 1 d . . . .
H32A H -0.190004 0.646490 0.237809 0.071 Uiso 1 1 calc GR . . .
H32B H -0.222741 0.622268 0.139651 0.071 Uiso 1 1 calc GR . . .
H32C H -0.153330 0.735121 0.163670 0.071 Uiso 1 1 calc GR . . .
C33 C -0.0099(3) 0.5522(5) 0.3761(3) 0.0333(11) Uani 1 1 d . . . .
C34 C -0.0386(4) 0.5974(5) 0.4651(3) 0.0373(12) Uani 1 1 d . . . .
C35 C -0.1110(4) 0.5030(5) 0.4928(4) 0.0435(13) Uani 1 1 d . . . .
H35A H -0.163072 0.503646 0.450802 0.065 Uiso 1 1 calc GR . . .
H35B H -0.131777 0.527066 0.549405 0.065 Uiso 1 1 calc GR . . .
H35C H -0.084488 0.417962 0.495940 0.065 Uiso 1 1 calc GR . . .
C36 C -0.0790(4) 0.7321(5) 0.4646(4) 0.0409(13) Uani 1 1 d . . . .
H36A H -0.035947 0.790778 0.439397 0.061 Uiso 1 1 calc GR . . .
H36B H -0.089683 0.758060 0.523641 0.061 Uiso 1 1 calc GR . . .
H36C H -0.136952 0.732969 0.430383 0.061 Uiso 1 1 calc GR . . .
C37 C 0.0467(4) 0.5892(5) 0.5264(3) 0.0367(12) Uani 1 1 d . . . .
H37 H 0.071352 0.501136 0.524785 0.044 Uiso 1 1 calc R . . .
C38 C 0.0342(5) 0.6253(6) 0.6195(4) 0.0468(14) Uani 1 1 d . . . .
H38A H -0.009439 0.565201 0.643902 0.056 Uiso 1 1 calc R . . .
H38B H 0.006036 0.710347 0.620663 0.056 Uiso 1 1 calc R . . .
C39 C 0.1210(5) 0.6270(6) 0.6776(4) 0.0511(15) Uani 1 1 d . . . .
H39A H 0.166207 0.683064 0.651599 0.061 Uiso 1 1 calc R . . .
H39B H 0.106463 0.663848 0.733727 0.061 Uiso 1 1 calc R . . .
C40 C 0.1645(4) 0.4985(6) 0.6932(3) 0.0420(13) Uani 1 1 d . . . .
H40A H 0.118519 0.440373 0.715896 0.050 Uiso 1 1 calc R . . .
H40B H 0.183426 0.463789 0.637741 0.050 Uiso 1 1 calc R . . .
C41 C 0.2449(5) 0.5031(7) 0.7542(4) 0.0563(17) Uani 1 1 d . . . .
C42 C 0.3063(6) 0.5054(10) 0.8059(6) 0.081(3) Uani 1 1 d . . . .
H42 H 0.355773 0.507201 0.847625 0.097 Uiso 1 1 calc R . . .
O1S O 0.5728(4) 0.8462(7) 0.0310(4) 0.0610(16) Uani 0.75 1 d . P D 1
C1S C 0.4307(6) 0.8456(10) 0.0968(6) 0.058(2) Uani 0.75 1 d . P D 1
H1SA H 0.450854 0.926002 0.122508 0.087 Uiso 0.75 1 calc GR P D 1
H1SB H 0.414218 0.786977 0.142242 0.087 Uiso 0.75 1 calc GR P D 1
H1SC H 0.377289 0.860199 0.057588 0.087 Uiso 0.75 1 calc GR P D 1
C2S C 0.5074(7) 0.7892(8) 0.0472(5) 0.049(2) Uani 0.75 1 d . P D 1
C3S C 0.4886(6) 0.6559(9) 0.0163(5) 0.052(2) Uani 0.75 1 d . P D 1
H3SA H 0.538309 0.627795 -0.018994 0.079 Uiso 0.75 1 calc GR P D 1
H3SB H 0.430725 0.653941 -0.017998 0.079 Uiso 0.75 1 calc GR P D 1
H3SC H 0.484552 0.599640 0.065974 0.079 Uiso 0.75 1 calc GR P D 1
O1SC O 0.508(2) 0.498(4) -0.125(3) 0.0610(16) Uani 0.125 1 d . P E 3
H1SF H 0.543650 0.443250 -0.148879 0.091 Uiso 0.125 1 d R P F 3
H1SG H 0.481360 0.461420 -0.082880 0.091 Uiso 0.125 1 d R P G 3

loop_
_atom_site_aniso_label
_atom_site_aniso_U_11
_atom_site_aniso_U_22
_atom_site_aniso_U_33
_atom_site_aniso_U_23
_atom_site_aniso_U_13
_atom_site_aniso_U_12
O1 0.052(2) 0.0273(18) 0.0306(17) 0.0021(14) 0.0081(15) -0.0019(16)
O2 0.059(2) 0.031(2) 0.042(2) 0.0050(16) 0.0075(17) 0.0069(18)
O3 0.0344(18) 0.036(2) 0.0352(18) -0.0056(15) -0.0073(14) 0.0034(15)
O4 0.056(2) 0.033(2) 0.074(3) -0.009(2) -0.035(2) 0.0014(19)
O5 0.055(3) 0.050(3) 0.071(3) -0.004(2) 0.000(2) -0.003(2)
O6 0.0344(19) 0.040(2) 0.046(2) -0.0080(17) -0.0096(16) 0.0040(16)
O7 0.0281(17) 0.0287(18) 0.0426(19) 0.0018(15) -0.0077(14) 0.0037(14)
O8 0.0287(18) 0.038(2) 0.070(3) 0.0061(19) -0.0061(17) -0.0015(16)
O9 0.0376(18) 0.0244(18) 0.0382(18) 0.0023(14) 0.0035(14) 0.0040(14)
O10 0.052(2) 0.0258(19) 0.0341(18) 0.0016(14) 0.0067(15) 0.0081(16)
O1SB 0.038(3) 0.078(4) 0.067(4) -0.001(3) 0.007(3) -0.011(3)
N1 0.037(2) 0.031(2) 0.038(2) -0.0034(18) -0.0063(17) -0.0047(18)
N2 0.034(2) 0.036(3) 0.064(3) 0.000(2) -0.007(2) -0.0030(19)
N3 0.034(2) 0.036(2) 0.055(3) -0.005(2) -0.012(2) 0.0028(19)
N4 0.0283(19) 0.022(2) 0.037(2) 0.0014(16) -0.0091(16) -0.0005(15)
N5 0.041(2) 0.027(2) 0.034(2) 0.0006(17) 0.0086(17) 0.0030(18)
C1 0.043(3) 0.035(3) 0.029(2) -0.008(2) 0.003(2) -0.003(2)
C2 0.040(3) 0.032(3) 0.033(2) -0.003(2) -0.005(2) -0.003(2)
C3 0.029(2) 0.033(3) 0.036(3) 0.002(2) -0.0012(19) -0.005(2)
C4 0.042(3) 0.049(4) 0.042(3) 0.009(3) -0.009(2) -0.008(3)
C5 0.041(3) 0.030(3) 0.051(3) 0.005(2) -0.022(2) -0.002(2)
C6 0.037(3) 0.033(3) 0.057(3) 0.000(2) -0.018(2) -0.006(2)
C7 0.040(3) 0.037(3) 0.078(4) -0.010(3) -0.031(3) -0.003(2)
C8 0.058(4) 0.048(4) 0.067(4) -0.001(3) -0.033(3) 0.002(3)
C9 0.041(3) 0.054(4) 0.088(5) -0.009(4) -0.028(3) -0.002(3)
C10 0.053(4) 0.041(4) 0.074(4) 0.006(3) -0.012(3) -0.004(3)
C11 0.036(3) 0.044(3) 0.057(4) 0.002(3) -0.010(2) 0.000(2)
C12 0.033(3) 0.039(3) 0.070(4) -0.005(3) -0.018(3) 0.000(2)
C13 0.033(3) 0.049(4) 0.091(5) -0.002(3) -0.017(3) 0.002(3)
C14 0.037(3) 0.061(4) 0.092(5) -0.020(4) -0.008(3) 0.012(3)
C15 0.037(3) 0.061(4) 0.076(4) -0.015(4) -0.010(3) 0.010(3)
C16 0.026(2) 0.039(3) 0.043(3) 0.002(2) -0.007(2) 0.006(2)
C17 0.033(3) 0.035(3) 0.043(3) -0.004(2) -0.014(2) 0.005(2)
C18 0.033(3) 0.031(3) 0.061(4) 0.003(2) -0.019(2) 0.005(2)
C19 0.043(3) 0.047(3) 0.052(4) 0.012(3) -0.006(3) -0.001(3)
C20 0.052(3) 0.037(3) 0.059(4) 0.006(3) -0.021(3) -0.005(3)
C21 0.064(4) 0.051(4) 0.072(4) 0.000(3) -0.023(3) -0.015(3)
C22 0.027(2) 0.030(3) 0.042(3) -0.001(2) 0.0001(19) -0.002(2)
C23 0.028(2) 0.028(2) 0.033(2) 0.0011(19) -0.0041(18) -0.0037(19)
C24 0.028(2) 0.030(3) 0.045(3) 0.004(2) -0.005(2) -0.0012(19)
C25 0.054(3) 0.038(3) 0.041(3) -0.005(2) -0.003(2) 0.006(3)
C26 0.039(3) 0.040(3) 0.037(3) 0.003(2) -0.009(2) -0.001(2)
C27 0.034(2) 0.028(3) 0.038(3) 0.002(2) -0.005(2) -0.002(2)
C28 0.027(2) 0.033(3) 0.030(2) 0.0073(19) -0.0032(18) 0.0015(19)
C29 0.034(2) 0.027(3) 0.034(2) 0.0034(19) 0.0007(19) 0.000(2)
C30 0.036(3) 0.032(3) 0.045(3) 0.004(2) -0.004(2) -0.005(2)
C31 0.053(3) 0.033(3) 0.053(3) 0.002(3) -0.009(3) -0.011(2)
C32 0.032(3) 0.044(3) 0.067(4) 0.006(3) -0.002(2) -0.003(2)
C33 0.035(2) 0.030(3) 0.036(3) 0.003(2) 0.008(2) 0.002(2)
C34 0.048(3) 0.026(3) 0.039(3) 0.003(2) 0.013(2) 0.000(2)
C35 0.059(4) 0.028(3) 0.045(3) 0.004(2) 0.018(3) 0.002(2)
C36 0.054(3) 0.027(3) 0.043(3) 0.002(2) 0.019(2) 0.002(2)
C37 0.052(3) 0.031(3) 0.029(2) 0.0051(19) 0.018(2) 0.003(2)
C38 0.069(4) 0.037(3) 0.036(3) 0.001(2) 0.016(3) 0.006(3)
C39 0.079(4) 0.037(3) 0.038(3) -0.007(2) 0.009(3) -0.005(3)
C40 0.055(3) 0.040(3) 0.031(3) -0.005(2) 0.004(2) -0.010(2)
C41 0.053(4) 0.064(4) 0.052(4) -0.015(3) 0.004(3) -0.011(3)
C42 0.057(4) 0.111(7) 0.074(5) -0.039(5) -0.001(4) -0.006(4)
O1S 0.038(3) 0.078(4) 0.067(4) -0.001(3) 0.007(3) -0.011(3)
C1S 0.057(5) 0.057(5) 0.062(5) 0.016(4) 0.016(4) 0.006(4)
C2S 0.072(6) 0.050(5) 0.025(3) 0.008(3) 0.009(3) 0.005(4)
C3S 0.055(5) 0.069(6) 0.035(4) 0.004(4) 0.016(3) -0.014(4)
O1SC 0.038(3) 0.078(4) 0.067(4) -0.001(3) 0.007(3) -0.011(3)

loop_
_atom_type_symbol
_atom_type_description
_atom_type_scat_dispersion_real
_atom_type_scat_dispersion_imag
_atom_type_scat_source
C C 0.0181 0.0091 'International Tables Vol C Tables 4.2.6.8 and 6.1.1.4'
H H 0.0000 0.0000 'International Tables Vol C Tables 4.2.6.8 and 6.1.1.4'
N N 0.0311 0.0180 'International Tables Vol C Tables 4.2.6.8 and 6.1.1.4'
O O 0.0492 0.0322 'International Tables Vol C Tables 4.2.6.8 and 6.1.1.4'

loop_
_geom_angle_atom_site_label_1
_geom_angle_atom_site_label_2
_geom_angle_atom_site_label_3
_geom_angle
C1 O1 C37 118.9(4)
C3 O3 H3 109.5
C22 O7 C17 118.5(4)
H1SD O1SB H1SE 106(4)
C2 N1 H1 117.8
C5 N1 H1 117.8
C5 N1 C2 124.4(5)
C6 N2 C10 116.7(5)
C11 N2 C6 126.1(5)
C11 N2 C10 116.6(6)
C12 N3 C15 111.9(5)
C16 N3 C12 119.5(5)
C16 N3 C15 128.3(5)
C23 N4 C27 116.6(4)
C28 N4 C23 123.6(4)
C28 N4 C27 119.0(4)
C29 N5 H5 118.2
C33 N5 H5 118.2
C33 N5 C29 123.5(4)
O1 C1 C2 110.1(5)
O2 C1 O1 125.6(5)
O2 C1 C2 124.3(5)
N1 C2 C1 108.3(4)
N1 C2 H2 109.0
N1 C2 C3 112.0(4)
C1 C2 H2 109.0
C1 C2 C3 109.6(4)
C3 C2 H2 109.0
O3 C3 C2 110.6(4)
O3 C3 H3A 107.2
O3 C3 C4 112.1(4)
C2 C3 H3A 107.2
C4 C3 C2 112.1(4)
C4 C3 H3A 107.2
C3 C4 H4A 109.5
C3 C4 H4B 109.5
C3 C4 H4C 109.5
H4A C4 H4B 109.5
H4A C4 H4C 109.5
H4B C4 H4C 109.5
O4 C5 N1 123.6(5)
O4 C5 C6 123.1(5)
N1 C5 C6 113.3(5)
N2 C6 C5 108.8(4)
N2 C6 H6 107.4
N2 C6 C7 114.4(5)
C5 C6 H6 107.4
C5 C6 C7 111.3(5)
C7 C6 H6 107.4
C6 C7 H7 108.7
C8 C7 C6 108.4(5)
C8 C7 H7 108.7
C8 C7 C9 112.0(6)
C9 C7 C6 110.3(5)
C9 C7 H7 108.7
C7 C8 H8A 109.5
C7 C8 H8B 109.5
C7 C8 H8C 109.5
H8A C8 H8B 109.5
H8A C8 H8C 109.5
H8B C8 H8C 109.5
C7 C9 H9A 109.5
C7 C9 H9B 109.5
C7 C9 H9C 109.5
H9A C9 H9B 109.5
H9A C9 H9C 109.5
H9B C9 H9C 109.5
N2 C10 H10A 109.5
N2 C10 H10B 109.5
N2 C10 H10C 109.5
H10A C10 H10B 109.5
H10A C10 H10C 109.5
H10B C10 H10C 109.5
O5 C11 N2 121.0(6)
O5 C11 C12 117.1(6)
N2 C11 C12 121.4(6)
N3 C12 C11 110.1(5)
N3 C12 H12 111.0
N3 C12 C13 102.7(5)
C11 C12 H12 111.0
C11 C12 C13 110.9(5)
C13 C12 H12 111.0
C12 C13 H13A 110.7
C12 C13 H13B 110.7
H13A C13 H13B 108.8
C14 C13 C12 105.3(5)
C14 C13 H13A 110.7
C14 C13 H13B 110.7
C13 C14 H14A 111.2
C13 C14 H14B 111.2
C13 C14 C15 103.1(6)
H14A C14 H14B 109.1
C15 C14 H14A 111.2
C15 C14 H14B 111.2
N3 C15 C14 103.0(5)
N3 C15 H15A 111.2
N3 C15 H15B 111.2
C14 C15 H15A 111.2
C14 C15 H15B 111.2
H15A C15 H15B 109.1
O6 C16 N3 121.3(5)
O6 C16 C17 121.1(4)
N3 C16 C17 117.4(5)
O7 C17 C16 111.2(4)
O7 C17 H17 110.1
O7 C17 C18 104.2(4)
C16 C17 H17 110.1
C16 C17 C18 111.1(4)
C18 C17 H17 110.1
C17 C18 H18 107.6
C19 C18 C17 112.9(5)
C19 C18 H18 107.6
C19 C18 C20 110.6(5)
C20 C18 C17 110.4(5)
C20 C18 H18 107.6
C18 C19 H19A 109.5
C18 C19 H19B 109.5
C18 C19 H19C 109.5
H19A C19 H19B 109.5
H19A C19 H19C 109.5
H19B C19 H19C 109.5
C18 C20 H20A 108.4
C18 C20 H20B 108.4
H20A C20 H20B 107.5
C21 C20 C18 115.3(5)
C21 C20 H20A 108.4
C21 C20 H20B 108.4
C20 C21 H21A 109.5
C20 C21 H21B 109.5
C20 C21 H21C 109.5
H21A C21 H21B 109.5
H21A C21 H21C 109.5
H21B C21 H21C 109.5
O7 C22 C23 110.7(4)
O8 C22 O7 123.6(5)
O8 C22 C23 125.6(5)
N4 C23 C22 112.0(4)
N4 C23 H23 107.3
N4 C23 C24 114.6(4)
C22 C23 H23 107.3
C22 C23 C24 107.9(4)
C24 C23 H23 107.3
C23 C24 H24 108.6
C25 C24 C23 109.0(4)
C25 C24 H24 108.6
C25 C24 C26 110.6(4)
C26 C24 C23 111.5(4)
C26 C24 H24 108.6
C24 C25 H25A 109.5
C24 C25 H25B 109.5
C24 C25 H25C 109.5
H25A C25 H25B 109.5
H25A C25 H25C 109.5
H25B C25 H25C 109.5
C24 C26 H26A 109.5
C24 C26 H26B 109.5
C24 C26 H26C 109.5
H26A C26 H26B 109.5
H26A C26 H26C 109.5
H26B C26 H26C 109.5
N4 C27 H27A 109.5
N4 C27 H27B 109.5
N4 C27 H27C 109.5
H27A C27 H27B 109.5
H27A C27 H27C 109.5
H27B C27 H27C 109.5
O9 C28 N4 121.4(4)
O9 C28 C29 119.0(4)
N4 C28 C29 119.5(4)
N5 C29 C28 108.1(4)
N5 C29 H29 108.7
N5 C29 C30 110.7(4)
C28 C29 H29 108.7
C28 C29 C30 111.8(4)
C30 C29 H29 108.7
C29 C30 H30 107.6
C31 C30 C29 111.2(4)
C31 C30 H30 107.6
C31 C30 C32 111.0(5)
C32 C30 C29 111.7(5)
C32 C30 H30 107.6
C30 C31 H31A 109.5
C30 C31 H31B 109.5
C30 C31 H31C 109.5
H31A C31 H31B 109.5
H31A C31 H31C 109.5
H31B C31 H31C 109.5
C30 C32 H32A 109.5
C30 C32 H32B 109.5
C30 C32 H32C 109.5
H32A C32 H32B 109.5
H32A C32 H32C 109.5
H32B C32 H32C 109.5
O10 C33 N5 122.9(5)
O10 C33 C34 120.4(5)
N5 C33 C34 116.6(4)
C35 C34 C33 105.9(4)
C35 C34 C36 109.4(4)
C35 C34 C37 109.9(4)
C36 C34 C33 113.7(4)
C37 C34 C33 107.0(4)
C37 C34 C36 110.7(5)
C34 C35 H35A 109.5
C34 C35 H35B 109.5
C34 C35 H35C 109.5
H35A C35 H35B 109.5
H35A C35 H35C 109.5
H35B C35 H35C 109.5
C34 C36 H36A 109.5
C34 C36 H36B 109.5
C34 C36 H36C 109.5
H36A C36 H36B 109.5
H36A C36 H36C 109.5
H36B C36 H36C 109.5
O1 C37 C34 106.2(4)
O1 C37 H37 108.6
O1 C37 C38 108.0(5)
C34 C37 H37 108.6
C38 C37 C34 116.5(5)
C38 C37 H37 108.6
C37 C38 H38A 108.4
C37 C38 H38B 108.4
C37 C38 C39 115.7(5)
H38A C38 H38B 107.4
C39 C38 H38A 108.4
C39 C38 H38B 108.4
C38 C39 H39A 108.6
C38 C39 H39B 108.6
H39A C39 H39B 107.6
C40 C39 C38 114.6(5)
C40 C39 H39A 108.6
C40 C39 H39B 108.6
C39 C40 H40A 109.0
C39 C40 H40B 109.0
H40A C40 H40B 107.8
C41 C40 C39 112.9(5)
C41 C40 H40A 109.0
C41 C40 H40B 109.0
C42 C41 C40 176.8(8)
C41 C42 H42 180.0
H1SA C1S H1SB 109.5
H1SA C1S H1SC 109.5
H1SB C1S H1SC 109.5
C2S C1S H1SA 109.5
C2S C1S H1SB 109.5
C2S C1S H1SC 109.5
O1S C2S C1S 122.8(9)
O1S C2S C3S 123.5(8)
C3S C2S C1S 113.6(8)
C2S C3S H3SA 109.5
C2S C3S H3SB 109.5
C2S C3S H3SC 109.5
H3SA C3S H3SB 109.5
H3SA C3S H3SC 109.5
H3SB C3S H3SC 109.5
H1SF O1SC H1SG 109(5)

loop_
_geom_bond_atom_site_label_1
_geom_bond_atom_site_label_2
_geom_bond_distance
O1 C1 1.324(6)
O1 C37 1.463(6)
O2 C1 1.208(7)
O3 H3 0.8400
O3 C3 1.422(6)
O4 C5 1.230(7)
O5 C11 1.227(8)
O6 C16 1.223(7)
O7 C17 1.442(6)
O7 C22 1.348(6)
O8 C22 1.194(6)
O9 C28 1.234(6)
O10 C33 1.222(6)
O1SB H1SD 0.89(4)
O1SB H1SE 0.90(4)
N1 H1 0.8800
N1 C2 1.438(7)
N1 C5 1.348(7)
N2 C6 1.452(8)
N2 C10 1.463(8)
N2 C11 1.353(8)
N3 C12 1.482(7)
N3 C15 1.487(8)
N3 C16 1.330(7)
N4 C23 1.471(6)
N4 C27 1.472(6)
N4 C28 1.358(6)
N5 H5 0.8800
N5 C29 1.445(6)
N5 C33 1.345(7)
C1 C2 1.517(7)
C2 H2 1.0000
C2 C3 1.551(7)
C3 H3A 1.0000
C3 C4 1.515(7)
C4 H4A 0.9800
C4 H4B 0.9800
C4 H4C 0.9800
C5 C6 1.536(8)
C6 H6 1.0000
C6 C7 1.544(7)
C7 H7 1.0000
C7 C8 1.510(11)
C7 C9 1.515(10)
C8 H8A 0.9800
C8 H8B 0.9800
C8 H8C 0.9800
C9 H9A 0.9800
C9 H9B 0.9800
C9 H9C 0.9800
C10 H10A 0.9800
C10 H10B 0.9800
C10 H10C 0.9800
C11 C12 1.535(9)
C12 H12 1.0000
C12 C13 1.541(9)
C13 H13A 0.9900
C13 H13B 0.9900
C13 C14 1.510(11)
C14 H14A 0.9900
C14 H14B 0.9900
C14 C15 1.536(9)
C15 H15A 0.9900
C15 H15B 0.9900
C16 C17 1.536(7)
C17 H17 1.0000
C17 C18 1.548(8)
C18 H18 1.0000
C18 C19 1.502(9)
C18 C20 1.534(8)
C19 H19A 0.9800
C19 H19B 0.9800
C19 H19C 0.9800
C20 H20A 0.9900
C20 H20B 0.9900
C20 C21 1.510(11)
C21 H21A 0.9800
C21 H21B 0.9800
C21 H21C 0.9800
C22 C23 1.531(7)
C23 H23 1.0000
C23 C24 1.540(7)
C24 H24 1.0000
C24 C25 1.520(8)
C24 C26 1.527(7)
C25 H25A 0.9800
C25 H25B 0.9800
C25 H25C 0.9800
C26 H26A 0.9800
C26 H26B 0.9800
C26 H26C 0.9800
C27 H27A 0.9800
C27 H27B 0.9800
C27 H27C 0.9800
C28 C29 1.526(7)
C29 H29 1.0000
C29 C30 1.561(7)
C30 H30 1.0000
C30 C31 1.516(8)
C30 C32 1.529(8)
C31 H31A 0.9800
C31 H31B 0.9800
C31 H31C 0.9800
C32 H32A 0.9800
C32 H32B 0.9800
C32 H32C 0.9800
C33 C34 1.543(7)
C34 C35 1.534(8)
C34 C36 1.543(7)
C34 C37 1.538(8)
C35 H35A 0.9800
C35 H35B 0.9800
C35 H35C 0.9800
C36 H36A 0.9800
C36 H36B 0.9800
C36 H36C 0.9800
C37 H37 1.0000
C37 C38 1.519(7)
C38 H38A 0.9900
C38 H38B 0.9900
C38 C39 1.524(10)
C39 H39A 0.9900
C39 H39B 0.9900
C39 C40 1.516(9)
C40 H40A 0.9900
C40 H40B 0.9900
C40 C41 1.477(9)
C41 C42 1.177(11)
C42 H42 0.9500
O1S C2S 1.170(11)
C1S H1SA 0.9800
C1S H1SB 0.9800
C1S H1SC 0.9800
C1S C2S 1.517(13)
C2S C3S 1.510(13)
C3S H3SA 0.9800
C3S H3SB 0.9800
C3S H3SC 0.9800
O1SC H1SF 0.87(4)
O1SC H1SG 0.88(4)

loop_
_geom_hbond_atom_site_label_D
_geom_hbond_atom_site_label_H
_geom_hbond_atom_site_label_A
_geom_hbond_distance_DH
_geom_hbond_distance_HA
_geom_hbond_distance_DA
_geom_hbond_angle_DHA
O3 H3 O6 0.84 1.93 2.722(5) 155.8
N1 H1 O6 0.88 2.00 2.776(6) 145.6
